data_1558060
loop_
_publ_author_name
'Drescher, Regina'
'Lin, Shujuan'
'Hofmann, Alexander'
'Lenczyk, Carsten'
'Kachel, Stephanie'
'Krummenacher, Ivo'
'Lin, Zhenyang'
'Braunschweig, Holger'

_publ_section_title
;
 Ring expansion of alumoles with organic azides: selective formation of
 six-membered aluminum-nitrogen heterocycles.
;
_journal_issue 21
_journal_name_full 'Chemical science'
_journal_page_first 5559
_journal_page_last 5564
_journal_paper_doi 10.1039/d0sc02032j
_journal_volume 11
_journal_year 2020
_chemical_formula_moiety 'C36 H59 Al N2'
_chemical_formula_sum 'C36 H59 Al N2'
_chemical_formula_weight 546.83
_chemical_name_systematic DMAP_koordiniert
_chemical_properties_physical Air-sensitive,Moisture-sensitive
_space_group_crystal_system monoclinic
_space_group_IT_number 14
_space_group_name_Hall '-P 2yn'
_space_group_name_H-M_alt 'P 1 21/n 1'
_atom_sites_solution_hydrogens geom
_atom_sites_solution_primary iterative
_atom_sites_solution_secondary difmap
_audit_creation_method SHELXL-2014/7
_audit_update_record
;
2020-02-28 deposited with the CCDC.	2020-05-14 downloaded from the CCDC.
;
_cell_angle_alpha 90
_cell_angle_beta 96.13(2)
_cell_angle_gamma 90
_cell_formula_units_Z 4
_cell_length_a 12.957(6)
_cell_length_b 16.692(7)
_cell_length_c 15.618(6)
_cell_measurement_reflns_used 8324
_cell_measurement_temperature 100(2)
_cell_measurement_theta_max 27.44
_cell_measurement_theta_min 2.29
_cell_volume 3359(2)
_computing_cell_refinement 'Saint+ ver. V8.37A (Bruker AXS)'
_computing_data_collection 'APEX2 ver. 2014.9 (Bruker AXS)'
_computing_data_reduction 'Saint+ ver. V8.37A (Bruker AXS)'
_computing_molecular_graphics 'ShelXLe (Huebschle et all, 2011)'
_computing_publication_material 'SHELXL-2014/7 (Sheldrick, 2014)'
_computing_structure_refinement 'SHELXL-2014/7 (Sheldrick, 2014)'
_computing_structure_solution 'SHELXT (Sheldrick, 2014)'
_diffrn_ambient_temperature 100(2)
_diffrn_detector 'CCD area detector (Apex2)'
_diffrn_detector_area_resol_mean 8.333
_diffrn_measured_fraction_theta_full 1.000
_diffrn_measured_fraction_theta_max 1.000
_diffrn_measurement_device_type 'Bruker X8-APEX II'
_diffrn_measurement_method '\f and \w scans'
_diffrn_radiation_monochromator 'multi-layer mirror'
_diffrn_radiation_type MoK\a
_diffrn_radiation_wavelength 0.71073
_diffrn_reflns_av_R_equivalents 0.0684
_diffrn_reflns_av_unetI/netI 0.0410
_diffrn_reflns_Laue_measured_fraction_full 1.000
_diffrn_reflns_Laue_measured_fraction_max 1.000
_diffrn_reflns_limit_h_max 15
_diffrn_reflns_limit_h_min -15
_diffrn_reflns_limit_k_max 20
_diffrn_reflns_limit_k_min -20
_diffrn_reflns_limit_l_max 19
_diffrn_reflns_limit_l_min -19
_diffrn_reflns_number 42531
_diffrn_reflns_point_group_measured_fraction_full 1.000
_diffrn_reflns_point_group_measured_fraction_max 1.000
_diffrn_reflns_theta_full 26.000
_diffrn_reflns_theta_max 26.021
_diffrn_reflns_theta_min 1.791
_diffrn_source 'rotating-anode (Nonius FR-591)'
_exptl_absorpt_coefficient_mu 0.086
_exptl_absorpt_correction_T_max 0.7456
_exptl_absorpt_correction_T_min 0.5015
_exptl_absorpt_correction_type multi-scan
_exptl_absorpt_process_details 'SadAbs 2014/5 (Bruker AXS)'
_exptl_crystal_density_diffrn 1.081
_exptl_crystal_description block
_exptl_crystal_F_000 1208
_exptl_crystal_size_max 0.544
_exptl_crystal_size_mid 0.35
_exptl_crystal_size_min 0.317
_refine_diff_density_max 0.338
_refine_diff_density_min -0.227
_refine_diff_density_rms 0.040
_refine_ls_extinction_method none
_refine_ls_goodness_of_fit_ref 1.012
_refine_ls_hydrogen_treatment constr
_refine_ls_matrix_type full
_refine_ls_number_parameters 367
_refine_ls_number_reflns 6611
_refine_ls_number_restraints 0
_refine_ls_restrained_S_all 1.012
_refine_ls_R_factor_all 0.0505
_refine_ls_R_factor_gt 0.0364
_refine_ls_shift/su_max 0.001
_refine_ls_shift/su_mean 0.000
_refine_ls_structure_factor_coef Fsqd
_refine_ls_weighting_details 'w=1/[\s^2^(Fo^2^)+(0.0377P)^2^+1.3707P] where P=(Fo^2^+2Fc^2^)/3'
_refine_ls_weighting_scheme calc
_refine_ls_wR_factor_gt 0.0870
_refine_ls_wR_factor_ref 0.0956
_reflns_Friedel_coverage 0.000
_reflns_number_gt 5351
_reflns_number_total 6611
_reflns_threshold_expression 'I > 2\s(I)'
_cod_data_source_file d0sc02032j2.cif
_cod_data_source_block AlHo093_a
_cod_depositor_comments
;Adding full bibliography for 1558058--1558063.cif.

 Adding full bibliography for 1558058--1558063.cif.
;
_cod_original_cell_volume 3358(2)
_cod_original_sg_symbol_H-M 'P 21/n'
_cod_database_code 1558060
_shelx_shelxl_version_number 2014/7
_shelx_space_group_comment
;
The symmetry employed for this shelxl refinement is uniquely defined
by the following loop, which should always be used as a source of
symmetry information in preference to the above space-group names.
They are only intended as comments.
;
_shelx_estimated_absorpt_t_min 0.955
_shelx_estimated_absorpt_t_max 0.973

loop_
_space_group_symop_operation_xyz
'x, y, z'
'-x+1/2, y+1/2, -z+1/2'
'-x, -y, -z'
'x-1/2, -y-1/2, z-1/2'

loop_
_atom_site_label
_atom_site_type_symbol
_atom_site_fract_x
_atom_site_fract_y
_atom_site_fract_z
_atom_site_U_iso_or_equiv
_atom_site_adp_type
_atom_site_occupancy
_atom_site_site_symmetry_order
_atom_site_calc_flag
_atom_site_refinement_flags_posn
_atom_site_refinement_flags_adp
_atom_site_refinement_flags_occupancy
_atom_site_disorder_assembly
_atom_site_disorder_group
Al1 Al 0.57259(3) 0.65253(2) 0.23765(2) 0.01367(10) Uani 1 1 d . . . . .
C1_1 C 0.49716(10) 0.74598(8) 0.16840(8) 0.0149(3) Uani 1 1 d . . . . .
C2_1 C 0.49284(10) 0.80235(8) 0.23926(8) 0.0149(3) Uani 1 1 d . . . . .
H2_1 H 0.5501 0.8338 0.2627 0.018 Uiso 1 1 calc R U . . .
C3_1 C 0.39648(10) 0.80470(8) 0.26822(8) 0.0152(3) Uani 1 1 d . . . . .
C4_1 C 0.32880(10) 0.75020(8) 0.21187(8) 0.0150(3) Uani 1 1 d . . . . .
C5_1 C 0.38998(10) 0.71775(8) 0.15432(8) 0.0153(3) Uani 1 1 d . . . . .
H5_1 H 0.3654 0.6811 0.1103 0.018 Uiso 1 1 calc R U . . .
C6_1 C 0.55000(10) 0.77183(8) 0.08773(9) 0.0179(3) Uani 1 1 d . . . . .
C7_1 C 0.54929(12) 0.70453(9) 0.02132(9) 0.0237(3) Uani 1 1 d . . . . .
H7A_1 H 0.5805 0.7238 -0.0293 0.035 Uiso 1 1 calc R U . . .
H7B_1 H 0.4776 0.6877 0.0041 0.035 Uiso 1 1 calc R U . . .
H7C_1 H 0.5893 0.6589 0.0466 0.035 Uiso 1 1 calc R U . . .
C8_1 C 0.66239(11) 0.79886(10) 0.11166(9) 0.0236(3) Uani 1 1 d . . . . .
H8A_1 H 0.6912 0.8184 0.0600 0.035 Uiso 1 1 calc R U . . .
H8B_1 H 0.7038 0.7535 0.1359 0.035 Uiso 1 1 calc R U . . .
H8C_1 H 0.6640 0.8420 0.1544 0.035 Uiso 1 1 calc R U . . .
C9_1 C 0.48911(11) 0.84339(9) 0.04590(9) 0.0238(3) Uani 1 1 d . . . . .
H9A_1 H 0.5215 0.8612 -0.0047 0.036 Uiso 1 1 calc R U . . .
H9B_1 H 0.4898 0.8874 0.0875 0.036 Uiso 1 1 calc R U . . .
H9C_1 H 0.4173 0.8272 0.0283 0.036 Uiso 1 1 calc R U . . .
C10_1 C 0.37505(10) 0.85543(8) 0.34649(8) 0.0164(3) Uani 1 1 d . . . . .
C11_1 C 0.46808(11) 0.91002(9) 0.37500(9) 0.0230(3) Uani 1 1 d . . . . .
H11A_1 H 0.4528 0.9419 0.4248 0.035 Uiso 1 1 calc R U . . .
H11B_1 H 0.4809 0.9458 0.3276 0.035 Uiso 1 1 calc R U . . .
H11C_1 H 0.5298 0.8771 0.3908 0.035 Uiso 1 1 calc R U . . .
C12_1 C 0.28282(11) 0.91259(9) 0.32518(9) 0.0210(3) Uani 1 1 d . . . . .
H12A_1 H 0.2757 0.9474 0.3747 0.032 Uiso 1 1 calc R U . . .
H12B_1 H 0.2191 0.8813 0.3120 0.032 Uiso 1 1 calc R U . . .
H12C_1 H 0.2949 0.9455 0.2752 0.032 Uiso 1 1 calc R U . . .
C13_1 C 0.35871(11) 0.80279(9) 0.42512(9) 0.0223(3) Uani 1 1 d . . . . .
H13A_1 H 0.3315 0.8358 0.4695 0.033 Uiso 1 1 calc R U . . .
H13B_1 H 0.4251 0.7792 0.4483 0.033 Uiso 1 1 calc R U . . .
H13C_1 H 0.3092 0.7600 0.4075 0.033 Uiso 1 1 calc R U . . .
C14_1 C 0.21077(10) 0.73364(8) 0.20372(9) 0.0178(3) Uani 1 1 d . . . . .
C15_1 C 0.15337(11) 0.80290(9) 0.15346(10) 0.0236(3) Uani 1 1 d . . . . .
H15A_1 H 0.0784 0.7931 0.1487 0.035 Uiso 1 1 calc R U . . .
H15B_1 H 0.1762 0.8062 0.0957 0.035 Uiso 1 1 calc R U . . .
H15C_1 H 0.1690 0.8534 0.1841 0.035 Uiso 1 1 calc R U . . .
C16_1 C 0.16449(10) 0.72131(9) 0.28927(9) 0.0215(3) Uani 1 1 d . . . . .
H16A_1 H 0.0903 0.7093 0.2777 0.032 Uiso 1 1 calc R U . . .
H16B_1 H 0.1738 0.7702 0.3240 0.032 Uiso 1 1 calc R U . . .
H16C_1 H 0.1998 0.6766 0.3207 0.032 Uiso 1 1 calc R U . . .
C17_1 C 0.18411(11) 0.65762(9) 0.15013(10) 0.0246(3) Uani 1 1 d . . . . .
H17A_1 H 0.1092 0.6477 0.1466 0.037 Uiso 1 1 calc R U . . .
H17B_1 H 0.2216 0.6118 0.1776 0.037 Uiso 1 1 calc R U . . .
H17C_1 H 0.2046 0.6650 0.0920 0.037 Uiso 1 1 calc R U . . .
N1_2 N 0.48796(8) 0.62139(7) 0.32955(7) 0.0152(2) Uani 1 1 d . . . . .
C2_2 C 0.34237(10) 0.54690(8) 0.37061(9) 0.0171(3) Uani 1 1 d . . . . .
H2_2 H 0.2814 0.5171 0.3528 0.020 Uiso 1 1 calc R U . . .
N2_2 N 0.31854(9) 0.52975(7) 0.52100(7) 0.0209(3) Uani 1 1 d . . . . .
C3_2 C 0.37305(10) 0.55903(8) 0.45931(8) 0.0162(3) Uani 1 1 d . . . . .
C4_2 C 0.46518(10) 0.60365(8) 0.47900(9) 0.0176(3) Uani 1 1 d . . . . .
H4_2 H 0.4904 0.6137 0.5374 0.021 Uiso 1 1 calc R U . . .
C5_2 C 0.51796(10) 0.63240(8) 0.41453(9) 0.0173(3) Uani 1 1 d . . . . .
H5_2 H 0.5797 0.6620 0.4302 0.021 Uiso 1 1 calc R U . . .
C6_2 C 0.22464(12) 0.48310(10) 0.49915(11) 0.0307(4) Uani 1 1 d . . . . .
H6A_2 H 0.2021 0.4598 0.5517 0.046 Uiso 1 1 calc R U . . .
H6B_2 H 0.2387 0.4401 0.4593 0.046 Uiso 1 1 calc R U . . .
H6C_2 H 0.1699 0.5180 0.4718 0.046 Uiso 1 1 calc R U . . .
C7_2 C 0.35304(12) 0.54443(10) 0.61161(9) 0.0248(3) Uani 1 1 d . . . . .
H7A_2 H 0.3085 0.5149 0.6476 0.037 Uiso 1 1 calc R U . . .
H7B_2 H 0.3489 0.6019 0.6237 0.037 Uiso 1 1 calc R U . . .
H7C_2 H 0.4250 0.5263 0.6245 0.037 Uiso 1 1 calc R U . . .
C1_2 C 0.40046(10) 0.57811(8) 0.31032(8) 0.0165(3) Uani 1 1 d . . . . .
H1_2 H 0.3778 0.5687 0.2513 0.020 Uiso 1 1 calc R U . . .
C1_3 C 0.72283(10) 0.66456(8) 0.27761(8) 0.0160(3) Uani 1 1 d . . . . .
C2_3 C 0.76951(10) 0.60621(8) 0.23480(8) 0.0154(3) Uani 1 1 d . . . . .
C3_3 C 0.70291(10) 0.54366(8) 0.18467(8) 0.0144(3) Uani 1 1 d . . . . .
C4_3 C 0.59856(10) 0.55254(8) 0.17647(8) 0.0152(3) Uani 1 1 d . . . . .
C5_3 C 0.78493(11) 0.73138(9) 0.32460(9) 0.0205(3) Uani 1 1 d . . . . .
H5A_3 H 0.7848 0.7783 0.2858 0.025 Uiso 1 1 calc R U . . .
H5B_3 H 0.8578 0.7134 0.3373 0.025 Uiso 1 1 calc R U . . .
C6_3 C 0.74488(11) 0.75773(9) 0.40853(9) 0.0199(3) Uani 1 1 d . . . . .
H6A_3 H 0.7888 0.8009 0.4346 0.030 Uiso 1 1 calc R U . . .
H6B_3 H 0.7467 0.7122 0.4483 0.030 Uiso 1 1 calc R U . . .
H6C_3 H 0.6733 0.7770 0.3966 0.030 Uiso 1 1 calc R U . . .
C7_3 C 0.88673(10) 0.60161(9) 0.23197(9) 0.0185(3) Uani 1 1 d . . . . .
H7A_3 H 0.9151 0.6567 0.2323 0.022 Uiso 1 1 calc R U . . .
H7B_3 H 0.9009 0.5758 0.1773 0.022 Uiso 1 1 calc R U . . .
C8_3 C 0.94296(11) 0.55482(10) 0.30734(9) 0.0257(3) Uani 1 1 d . . . . .
H8A_3 H 1.0173 0.5525 0.3009 0.039 Uiso 1 1 calc R U . . .
H8B_3 H 0.9150 0.5003 0.3078 0.039 Uiso 1 1 calc R U . . .
H8C_3 H 0.9326 0.5817 0.3616 0.039 Uiso 1 1 calc R U . . .
C9_3 C 0.75625(10) 0.47500(8) 0.14307(8) 0.0172(3) Uani 1 1 d . . . . .
H9A_3 H 0.7122 0.4265 0.1431 0.021 Uiso 1 1 calc R U . . .
H9B_3 H 0.8230 0.4632 0.1777 0.021 Uiso 1 1 calc R U . . .
C10_3 C 0.77673(11) 0.49394(9) 0.05039(9) 0.0233(3) Uani 1 1 d . . . . .
H10A_3 H 0.8083 0.4472 0.0254 0.035 Uiso 1 1 calc R U . . .
H10B_3 H 0.8240 0.5398 0.0503 0.035 Uiso 1 1 calc R U . . .
H10C_3 H 0.7110 0.5069 0.0161 0.035 Uiso 1 1 calc R U . . .
C11_3 C 0.52734(10) 0.49187(8) 0.12785(9) 0.0188(3) Uani 1 1 d . . . . .
H11A_3 H 0.5597 0.4733 0.0768 0.023 Uiso 1 1 calc R U . . .
H11B_3 H 0.4609 0.5183 0.1072 0.023 Uiso 1 1 calc R U . . .
C12_3 C 0.50490(11) 0.41918(9) 0.18289(10) 0.0229(3) Uani 1 1 d . . . . .
H12A_3 H 0.4594 0.3818 0.1483 0.034 Uiso 1 1 calc R U . . .
H12B_3 H 0.4707 0.4370 0.2326 0.034 Uiso 1 1 calc R U . . .
H12C_3 H 0.5702 0.3923 0.2030 0.034 Uiso 1 1 calc R U . . .

loop_
_atom_site_aniso_label
_atom_site_aniso_U_11
_atom_site_aniso_U_22
_atom_site_aniso_U_33
_atom_site_aniso_U_23
_atom_site_aniso_U_13
_atom_site_aniso_U_12
Al1 0.01210(19) 0.0141(2) 0.01497(19) -0.00061(16) 0.00201(14) 0.00033(15)
C1_1 0.0138(6) 0.0147(7) 0.0162(6) 0.0013(5) 0.0016(5) 0.0015(5)
C2_1 0.0142(6) 0.0130(6) 0.0172(6) 0.0009(5) -0.0003(5) 0.0003(5)
C3_1 0.0157(6) 0.0128(7) 0.0169(6) 0.0010(5) 0.0007(5) 0.0020(5)
C4_1 0.0145(6) 0.0131(7) 0.0170(6) 0.0022(5) 0.0006(5) 0.0014(5)
C5_1 0.0166(6) 0.0129(6) 0.0157(6) -0.0001(5) -0.0008(5) 0.0003(5)
C6_1 0.0173(7) 0.0195(7) 0.0173(7) 0.0021(6) 0.0041(5) 0.0001(5)
C7_1 0.0281(8) 0.0252(8) 0.0187(7) -0.0001(6) 0.0075(6) -0.0004(6)
C8_1 0.0197(7) 0.0307(8) 0.0211(7) 0.0049(6) 0.0052(6) -0.0038(6)
C9_1 0.0255(8) 0.0233(8) 0.0223(7) 0.0052(6) 0.0016(6) 0.0005(6)
C10_1 0.0161(6) 0.0167(7) 0.0166(6) -0.0013(6) 0.0026(5) 0.0004(5)
C11_1 0.0214(7) 0.0237(8) 0.0242(7) -0.0083(6) 0.0040(6) -0.0023(6)
C12_1 0.0222(7) 0.0184(7) 0.0225(7) -0.0015(6) 0.0029(6) 0.0040(6)
C13_1 0.0269(8) 0.0216(8) 0.0185(7) 0.0000(6) 0.0033(6) 0.0026(6)
C14_1 0.0130(6) 0.0185(7) 0.0216(7) -0.0013(6) 0.0011(5) 0.0002(5)
C15_1 0.0168(7) 0.0266(8) 0.0267(8) 0.0016(7) -0.0005(6) 0.0029(6)
C16_1 0.0149(7) 0.0231(8) 0.0270(7) 0.0015(6) 0.0046(5) -0.0017(6)
C17_1 0.0155(7) 0.0248(8) 0.0327(8) -0.0058(7) -0.0004(6) -0.0036(6)
N1_2 0.0149(5) 0.0141(6) 0.0168(5) 0.0008(5) 0.0019(4) 0.0020(4)
C2_2 0.0145(6) 0.0168(7) 0.0198(7) -0.0004(6) 0.0009(5) -0.0014(5)
N2_2 0.0212(6) 0.0231(7) 0.0191(6) 0.0028(5) 0.0054(5) -0.0007(5)
C3_2 0.0169(7) 0.0135(7) 0.0184(7) 0.0022(5) 0.0028(5) 0.0041(5)
C4_2 0.0184(7) 0.0187(7) 0.0154(6) -0.0006(6) 0.0005(5) 0.0023(5)
C5_2 0.0147(6) 0.0175(7) 0.0193(7) -0.0006(6) -0.0010(5) 0.0006(5)
C6_2 0.0285(8) 0.0331(9) 0.0324(9) 0.0008(7) 0.0122(7) -0.0103(7)
C7_2 0.0284(8) 0.0285(8) 0.0186(7) 0.0049(6) 0.0071(6) 0.0057(6)
C1_2 0.0164(6) 0.0166(7) 0.0161(6) -0.0006(5) -0.0004(5) 0.0022(5)
C1_3 0.0146(6) 0.0165(7) 0.0165(6) 0.0009(5) 0.0003(5) -0.0013(5)
C2_3 0.0139(6) 0.0166(7) 0.0156(6) 0.0031(5) 0.0016(5) 0.0002(5)
C3_3 0.0177(6) 0.0129(6) 0.0129(6) 0.0014(5) 0.0035(5) 0.0003(5)
C4_3 0.0170(6) 0.0150(7) 0.0134(6) 0.0012(5) 0.0015(5) -0.0005(5)
C5_3 0.0184(7) 0.0202(7) 0.0229(7) -0.0024(6) 0.0023(5) -0.0032(6)
C6_3 0.0200(7) 0.0182(7) 0.0205(7) -0.0020(6) -0.0017(5) -0.0028(6)
C7_3 0.0142(6) 0.0188(7) 0.0227(7) -0.0019(6) 0.0034(5) -0.0011(5)
C8_3 0.0167(7) 0.0341(9) 0.0255(8) -0.0024(7) -0.0011(6) 0.0025(6)
C9_3 0.0159(6) 0.0166(7) 0.0194(7) -0.0004(6) 0.0029(5) 0.0007(5)
C10_3 0.0243(7) 0.0264(8) 0.0199(7) -0.0017(6) 0.0061(6) 0.0018(6)
C11_3 0.0160(6) 0.0203(7) 0.0197(7) -0.0032(6) 0.0006(5) -0.0005(5)
C12_3 0.0199(7) 0.0207(7) 0.0287(8) -0.0059(6) 0.0056(6) -0.0058(6)

loop_
_atom_type_symbol
_atom_type_description
_atom_type_scat_dispersion_real
_atom_type_scat_dispersion_imag
_atom_type_scat_source
C C 0.0033 0.0016 'International Tables Vol C Tables 4.2.6.8 and 6.1.1.4'
H H 0.0000 0.0000 'International Tables Vol C Tables 4.2.6.8 and 6.1.1.4'
N N 0.0061 0.0033 'International Tables Vol C Tables 4.2.6.8 and 6.1.1.4'
Al Al 0.0645 0.0514 'International Tables Vol C Tables 4.2.6.8 and 6.1.1.4'

loop_
_exptl_crystal_face_index_h
_exptl_crystal_face_index_k
_exptl_crystal_face_index_l
_exptl_crystal_face_perp_dist
1.00 -1.00 -2.00 0.1870
1.00 0.00 -1.00 0.1710
-2.00 -1.00 1.00 0.1750
2.00 1.00 -1.00 0.1210
-1.00 -2.00 -1.00 0.2980
2.00 -1.00 -2.00 0.1820
-2.00 0.00 1.00 0.2140
-2.00 -1.00 0.00 0.2270
2.00 1.00 0.00 0.1090
-1.00 2.00 2.00 0.2070
1.00 -2.00 -2.00 0.2100
-2.00 1.00 1.00 0.2280
2.00 -1.00 -1.00 0.1700
-1.00 0.00 0.00 0.2090
1.00 0.00 0.00 0.1060
2.00 1.00 1.00 0.1360
-2.00 2.00 1.00 0.2460
2.00 -2.00 -1.00 0.1940
2.00 -1.00 0.00 0.1410
-2.00 0.00 -1.00 0.1910
-2.00 1.00 -2.00 0.1680
2.00 -1.00 2.00 0.1250
1.00 -2.00 1.00 0.1930
-1.00 2.00 -2.00 0.1550
1.00 -2.00 2.00 0.1480
0.00 -1.00 -2.00 0.2700
0.00 1.00 2.00 0.2140
0.00 1.00 -2.00 0.1390
0.00 -1.00 2.00 0.1060

loop_
_geom_angle_atom_site_label_1
_geom_angle_atom_site_label_2
_geom_angle_atom_site_label_3
_geom_angle
_geom_angle_site_symmetry_1
_geom_angle_site_symmetry_3
_geom_angle_publ_flag
N1_2 Al1 C4_3 105.52(6) . . ?
N1_2 Al1 C1_3 113.63(6) . . ?
C4_3 Al1 C1_3 91.46(6) . . ?
N1_2 Al1 C1_1 108.04(6) . . ?
C4_3 Al1 C1_1 118.56(6) . . ?
C1_3 Al1 C1_1 118.46(6) . . ?
C2_1 C1_1 C5_1 102.08(11) . . ?
C2_1 C1_1 C6_1 119.40(12) . . ?
C5_1 C1_1 C6_1 117.42(11) . . ?
C2_1 C1_1 Al1 98.23(9) . . ?
C5_1 C1_1 Al1 102.86(9) . . ?
C6_1 C1_1 Al1 113.91(9) . . ?
C3_1 C2_1 C1_1 112.23(12) . . ?
C3_1 C2_1 H2_1 123.9 . . ?
C1_1 C2_1 H2_1 123.9 . . ?
C2_1 C3_1 C4_1 106.71(12) . . ?
C2_1 C3_1 C10_1 121.71(12) . . ?
C4_1 C3_1 C10_1 131.56(12) . . ?
C5_1 C4_1 C3_1 106.50(11) . . ?
C5_1 C4_1 C14_1 120.75(12) . . ?
C3_1 C4_1 C14_1 132.42(12) . . ?
C4_1 C5_1 C1_1 112.38(12) . . ?
C4_1 C5_1 H5_1 123.8 . . ?
C1_1 C5_1 H5_1 123.8 . . ?
C7_1 C6_1 C8_1 108.58(12) . . ?
C7_1 C6_1 C9_1 108.48(12) . . ?
C8_1 C6_1 C9_1 107.82(12) . . ?
C7_1 C6_1 C1_1 111.96(12) . . ?
C8_1 C6_1 C1_1 111.88(11) . . ?
C9_1 C6_1 C1_1 107.99(11) . . ?
C6_1 C7_1 H7A_1 109.5 . . ?
C6_1 C7_1 H7B_1 109.5 . . ?
H7A_1 C7_1 H7B_1 109.5 . . ?
C6_1 C7_1 H7C_1 109.5 . . ?
H7A_1 C7_1 H7C_1 109.5 . . ?
H7B_1 C7_1 H7C_1 109.5 . . ?
C6_1 C8_1 H8A_1 109.5 . . ?
C6_1 C8_1 H8B_1 109.5 . . ?
H8A_1 C8_1 H8B_1 109.5 . . ?
C6_1 C8_1 H8C_1 109.5 . . ?
H8A_1 C8_1 H8C_1 109.5 . . ?
H8B_1 C8_1 H8C_1 109.5 . . ?
C6_1 C9_1 H9A_1 109.5 . . ?
C6_1 C9_1 H9B_1 109.5 . . ?
H9A_1 C9_1 H9B_1 109.5 . . ?
C6_1 C9_1 H9C_1 109.5 . . ?
H9A_1 C9_1 H9C_1 109.5 . . ?
H9B_1 C9_1 H9C_1 109.5 . . ?
C3_1 C10_1 C12_1 111.84(11) . . ?
C3_1 C10_1 C11_1 110.74(11) . . ?
C12_1 C10_1 C11_1 105.19(12) . . ?
C3_1 C10_1 C13_1 111.78(12) . . ?
C12_1 C10_1 C13_1 110.86(11) . . ?
C11_1 C10_1 C13_1 106.07(11) . . ?
C10_1 C11_1 H11A_1 109.5 . . ?
C10_1 C11_1 H11B_1 109.5 . . ?
H11A_1 C11_1 H11B_1 109.5 . . ?
C10_1 C11_1 H11C_1 109.5 . . ?
H11A_1 C11_1 H11C_1 109.5 . . ?
H11B_1 C11_1 H11C_1 109.5 . . ?
C10_1 C12_1 H12A_1 109.5 . . ?
C10_1 C12_1 H12B_1 109.5 . . ?
H12A_1 C12_1 H12B_1 109.5 . . ?
C10_1 C12_1 H12C_1 109.5 . . ?
H12A_1 C12_1 H12C_1 109.5 . . ?
H12B_1 C12_1 H12C_1 109.5 . . ?
C10_1 C13_1 H13A_1 109.5 . . ?
C10_1 C13_1 H13B_1 109.5 . . ?
H13A_1 C13_1 H13B_1 109.5 . . ?
C10_1 C13_1 H13C_1 109.5 . . ?
H13A_1 C13_1 H13C_1 109.5 . . ?
H13B_1 C13_1 H13C_1 109.5 . . ?
C16_1 C14_1 C17_1 106.07(12) . . ?
C16_1 C14_1 C15_1 109.34(11) . . ?
C17_1 C14_1 C15_1 105.85(12) . . ?
C16_1 C14_1 C4_1 115.29(11) . . ?
C17_1 C14_1 C4_1 110.78(11) . . ?
C15_1 C14_1 C4_1 109.07(11) . . ?
C14_1 C15_1 H15A_1 109.5 . . ?
C14_1 C15_1 H15B_1 109.5 . . ?
H15A_1 C15_1 H15B_1 109.5 . . ?
C14_1 C15_1 H15C_1 109.5 . . ?
H15A_1 C15_1 H15C_1 109.5 . . ?
H15B_1 C15_1 H15C_1 109.5 . . ?
C14_1 C16_1 H16A_1 109.5 . . ?
C14_1 C16_1 H16B_1 109.5 . . ?
H16A_1 C16_1 H16B_1 109.5 . . ?
C14_1 C16_1 H16C_1 109.5 . . ?
H16A_1 C16_1 H16C_1 109.5 . . ?
H16B_1 C16_1 H16C_1 109.5 . . ?
C14_1 C17_1 H17A_1 109.5 . . ?
C14_1 C17_1 H17B_1 109.5 . . ?
H17A_1 C17_1 H17B_1 109.5 . . ?
C14_1 C17_1 H17C_1 109.5 . . ?
H17A_1 C17_1 H17C_1 109.5 . . ?
H17B_1 C17_1 H17C_1 109.5 . . ?
C1_2 N1_2 C5_2 115.88(11) . . ?
C1_2 N1_2 Al1 119.95(9) . . ?
C5_2 N1_2 Al1 123.70(9) . . ?
C1_2 C2_2 C3_2 120.08(12) . . ?
C1_2 C2_2 H2_2 120.0 . . ?
C3_2 C2_2 H2_2 120.0 . . ?
C3_2 N2_2 C6_2 121.09(12) . . ?
C3_2 N2_2 C7_2 120.25(12) . . ?
C6_2 N2_2 C7_2 118.67(12) . . ?
N2_2 C3_2 C4_2 122.10(12) . . ?
N2_2 C3_2 C2_2 122.35(13) . . ?
C4_2 C3_2 C2_2 115.55(12) . . ?
C5_2 C4_2 C3_2 120.24(13) . . ?
C5_2 C4_2 H4_2 119.9 . . ?
C3_2 C4_2 H4_2 119.9 . . ?
N1_2 C5_2 C4_2 124.16(13) . . ?
N1_2 C5_2 H5_2 117.9 . . ?
C4_2 C5_2 H5_2 117.9 . . ?
N2_2 C6_2 H6A_2 109.5 . . ?
N2_2 C6_2 H6B_2 109.5 . . ?
H6A_2 C6_2 H6B_2 109.5 . . ?
N2_2 C6_2 H6C_2 109.5 . . ?
H6A_2 C6_2 H6C_2 109.5 . . ?
H6B_2 C6_2 H6C_2 109.5 . . ?
N2_2 C7_2 H7A_2 109.5 . . ?
N2_2 C7_2 H7B_2 109.5 . . ?
H7A_2 C7_2 H7B_2 109.5 . . ?
N2_2 C7_2 H7C_2 109.5 . . ?
H7A_2 C7_2 H7C_2 109.5 . . ?
H7B_2 C7_2 H7C_2 109.5 . . ?
N1_2 C1_2 C2_2 124.09(12) . . ?
N1_2 C1_2 H1_2 118.0 . . ?
C2_2 C1_2 H1_2 118.0 . . ?
C2_3 C1_3 C5_3 121.57(12) . . ?
C2_3 C1_3 Al1 104.19(9) . . ?
C5_3 C1_3 Al1 132.54(10) . . ?
C1_3 C2_3 C3_3 119.23(12) . . ?
C1_3 C2_3 C7_3 123.15(12) . . ?
C3_3 C2_3 C7_3 117.60(11) . . ?
C4_3 C3_3 C2_3 118.75(12) . . ?
C4_3 C3_3 C9_3 122.54(12) . . ?
C2_3 C3_3 C9_3 118.68(11) . . ?
C3_3 C4_3 C11_3 121.49(12) . . ?
C3_3 C4_3 Al1 105.53(10) . . ?
C11_3 C4_3 Al1 132.97(10) . . ?
C1_3 C5_3 C6_3 114.59(12) . . ?
C1_3 C5_3 H5A_3 108.6 . . ?
C6_3 C5_3 H5A_3 108.6 . . ?
C1_3 C5_3 H5B_3 108.6 . . ?
C6_3 C5_3 H5B_3 108.6 . . ?
H5A_3 C5_3 H5B_3 107.6 . . ?
C5_3 C6_3 H6A_3 109.5 . . ?
C5_3 C6_3 H6B_3 109.5 . . ?
H6A_3 C6_3 H6B_3 109.5 . . ?
C5_3 C6_3 H6C_3 109.5 . . ?
H6A_3 C6_3 H6C_3 109.5 . . ?
H6B_3 C6_3 H6C_3 109.5 . . ?
C2_3 C7_3 C8_3 113.38(11) . . ?
C2_3 C7_3 H7A_3 108.9 . . ?
C8_3 C7_3 H7A_3 108.9 . . ?
C2_3 C7_3 H7B_3 108.9 . . ?
C8_3 C7_3 H7B_3 108.9 . . ?
H7A_3 C7_3 H7B_3 107.7 . . ?
C7_3 C8_3 H8A_3 109.5 . . ?
C7_3 C8_3 H8B_3 109.5 . . ?
H8A_3 C8_3 H8B_3 109.5 . . ?
C7_3 C8_3 H8C_3 109.5 . . ?
H8A_3 C8_3 H8C_3 109.5 . . ?
H8B_3 C8_3 H8C_3 109.5 . . ?
C3_3 C9_3 C10_3 112.39(11) . . ?
C3_3 C9_3 H9A_3 109.1 . . ?
C10_3 C9_3 H9A_3 109.1 . . ?
C3_3 C9_3 H9B_3 109.1 . . ?
C10_3 C9_3 H9B_3 109.1 . . ?
H9A_3 C9_3 H9B_3 107.9 . . ?
C9_3 C10_3 H10A_3 109.5 . . ?
C9_3 C10_3 H10B_3 109.5 . . ?
H10A_3 C10_3 H10B_3 109.5 . . ?
C9_3 C10_3 H10C_3 109.5 . . ?
H10A_3 C10_3 H10C_3 109.5 . . ?
H10B_3 C10_3 H10C_3 109.5 . . ?
C4_3 C11_3 C12_3 112.91(11) . . ?
C4_3 C11_3 H11A_3 109.0 . . ?
C12_3 C11_3 H11A_3 109.0 . . ?
C4_3 C11_3 H11B_3 109.0 . . ?
C12_3 C11_3 H11B_3 109.0 . . ?
H11A_3 C11_3 H11B_3 107.8 . . ?
C11_3 C12_3 H12A_3 109.5 . . ?
C11_3 C12_3 H12B_3 109.5 . . ?
H12A_3 C12_3 H12B_3 109.5 . . ?
C11_3 C12_3 H12C_3 109.5 . . ?
H12A_3 C12_3 H12C_3 109.5 . . ?
H12B_3 C12_3 H12C_3 109.5 . . ?

loop_
_geom_bond_atom_site_label_1
_geom_bond_atom_site_label_2
_geom_bond_distance
_geom_bond_site_symmetry_2
_geom_bond_publ_flag
Al1 N1_2 1.9669(13) . ?
Al1 C4_3 1.9698(15) . ?
Al1 C1_3 1.9900(16) . ?
Al1 C1_1 2.0814(15) . ?
C1_1 C2_1 1.4583(19) . ?
C1_1 C5_1 1.4608(19) . ?
C1_1 C6_1 1.5577(19) . ?
C2_1 C3_1 1.3731(19) . ?
C2_1 H2_1 0.9500 . ?
C3_1 C4_1 1.4853(19) . ?
C3_1 C10_1 1.5366(19) . ?
C4_1 C5_1 1.3718(19) . ?
C4_1 C14_1 1.5459(19) . ?
C5_1 H5_1 0.9500 . ?
C6_1 C7_1 1.528(2) . ?
C6_1 C8_1 1.532(2) . ?
C6_1 C9_1 1.538(2) . ?
C7_1 H7A_1 0.9800 . ?
C7_1 H7B_1 0.9800 . ?
C7_1 H7C_1 0.9800 . ?
C8_1 H8A_1 0.9800 . ?
C8_1 H8B_1 0.9800 . ?
C8_1 H8C_1 0.9800 . ?
C9_1 H9A_1 0.9800 . ?
C9_1 H9B_1 0.9800 . ?
C9_1 H9C_1 0.9800 . ?
C10_1 C12_1 1.5376(19) . ?
C10_1 C11_1 1.5384(19) . ?
C10_1 C13_1 1.543(2) . ?
C11_1 H11A_1 0.9800 . ?
C11_1 H11B_1 0.9800 . ?
C11_1 H11C_1 0.9800 . ?
C12_1 H12A_1 0.9800 . ?
C12_1 H12B_1 0.9800 . ?
C12_1 H12C_1 0.9800 . ?
C13_1 H13A_1 0.9800 . ?
C13_1 H13B_1 0.9800 . ?
C13_1 H13C_1 0.9800 . ?
C14_1 C16_1 1.536(2) . ?
C14_1 C17_1 1.539(2) . ?
C14_1 C15_1 1.543(2) . ?
C15_1 H15A_1 0.9800 . ?
C15_1 H15B_1 0.9800 . ?
C15_1 H15C_1 0.9800 . ?
C16_1 H16A_1 0.9800 . ?
C16_1 H16B_1 0.9800 . ?
C16_1 H16C_1 0.9800 . ?
C17_1 H17A_1 0.9800 . ?
C17_1 H17B_1 0.9800 . ?
C17_1 H17C_1 0.9800 . ?
N1_2 C1_2 1.3508(18) . ?
N1_2 C5_2 1.3550(18) . ?
C2_2 C1_2 1.3696(19) . ?
C2_2 C3_2 1.4144(19) . ?
C2_2 H2_2 0.9500 . ?
N2_2 C3_2 1.3460(18) . ?
N2_2 C6_2 1.454(2) . ?
N2_2 C7_2 1.4585(19) . ?
C3_2 C4_2 1.4128(19) . ?
C4_2 C5_2 1.363(2) . ?
C4_2 H4_2 0.9500 . ?
C5_2 H5_2 0.9500 . ?
C6_2 H6A_2 0.9800 . ?
C6_2 H6B_2 0.9800 . ?
C6_2 H6C_2 0.9800 . ?
C7_2 H7A_2 0.9800 . ?
C7_2 H7B_2 0.9800 . ?
C7_2 H7C_2 0.9800 . ?
C1_2 H1_2 0.9500 . ?
C1_3 C2_3 1.3594(19) . ?
C1_3 C5_3 1.5178(19) . ?
C2_3 C3_3 1.5177(19) . ?
C2_3 C7_3 1.5262(19) . ?
C3_3 C4_3 1.3525(19) . ?
C3_3 C9_3 1.5195(19) . ?
C4_3 C11_3 1.5179(19) . ?
C5_3 C6_3 1.525(2) . ?
C5_3 H5A_3 0.9900 . ?
C5_3 H5B_3 0.9900 . ?
C6_3 H6A_3 0.9800 . ?
C6_3 H6B_3 0.9800 . ?
C6_3 H6C_3 0.9800 . ?
C7_3 C8_3 1.531(2) . ?
C7_3 H7A_3 0.9900 . ?
C7_3 H7B_3 0.9900 . ?
C8_3 H8A_3 0.9800 . ?
C8_3 H8B_3 0.9800 . ?
C8_3 H8C_3 0.9800 . ?
C9_3 C10_3 1.532(2) . ?
C9_3 H9A_3 0.9900 . ?
C9_3 H9B_3 0.9900 . ?
C10_3 H10A_3 0.9800 . ?
C10_3 H10B_3 0.9800 . ?
C10_3 H10C_3 0.9800 . ?
C11_3 C12_3 1.533(2) . ?
C11_3 H11A_3 0.9900 . ?
C11_3 H11B_3 0.9900 . ?
C12_3 H12A_3 0.9800 . ?
C12_3 H12B_3 0.9800 . ?
C12_3 H12C_3 0.9800 . ?

loop_
_geom_torsion_atom_site_label_1
_geom_torsion_atom_site_label_2
_geom_torsion_atom_site_label_3
_geom_torsion_atom_site_label_4
_geom_torsion
_geom_torsion_site_symmetry_1
_geom_torsion_site_symmetry_2
_geom_torsion_site_symmetry_3
_geom_torsion_site_symmetry_4
_geom_torsion_publ_flag
C5_1 C1_1 C2_1 C3_1 3.21(15) . . . . ?
C6_1 C1_1 C2_1 C3_1 134.60(12) . . . . ?
Al1 C1_1 C2_1 C3_1 -101.91(11) . . . . ?
C1_1 C2_1 C3_1 C4_1 -2.87(15) . . . . ?
C1_1 C2_1 C3_1 C10_1 175.80(11) . . . . ?
C2_1 C3_1 C4_1 C5_1 1.25(15) . . . . ?
C10_1 C3_1 C4_1 C5_1 -177.23(13) . . . . ?
C2_1 C3_1 C4_1 C14_1 -172.00(13) . . . . ?
C10_1 C3_1 C4_1 C14_1 9.5(2) . . . . ?
C3_1 C4_1 C5_1 C1_1 0.80(15) . . . . ?
C14_1 C4_1 C5_1 C1_1 175.00(11) . . . . ?
C2_1 C1_1 C5_1 C4_1 -2.37(15) . . . . ?
C6_1 C1_1 C5_1 C4_1 -134.95(13) . . . . ?
Al1 C1_1 C5_1 C4_1 99.11(11) . . . . ?
C2_1 C1_1 C6_1 C7_1 178.71(12) . . . . ?
C5_1 C1_1 C6_1 C7_1 -57.02(16) . . . . ?
Al1 C1_1 C6_1 C7_1 63.26(13) . . . . ?
C2_1 C1_1 C6_1 C8_1 56.57(16) . . . . ?
C5_1 C1_1 C6_1 C8_1 -179.17(12) . . . . ?
Al1 C1_1 C6_1 C8_1 -58.88(14) . . . . ?
C2_1 C1_1 C6_1 C9_1 -61.93(15) . . . . ?
C5_1 C1_1 C6_1 C9_1 62.34(15) . . . . ?
Al1 C1_1 C6_1 C9_1 -177.38(9) . . . . ?
C2_1 C3_1 C10_1 C12_1 125.98(14) . . . . ?
C4_1 C3_1 C10_1 C12_1 -55.73(19) . . . . ?
C2_1 C3_1 C10_1 C11_1 9.01(18) . . . . ?
C4_1 C3_1 C10_1 C11_1 -172.70(13) . . . . ?
C2_1 C3_1 C10_1 C13_1 -109.04(14) . . . . ?
C4_1 C3_1 C10_1 C13_1 69.26(18) . . . . ?
C5_1 C4_1 C14_1 C16_1 141.19(13) . . . . ?
C3_1 C4_1 C14_1 C16_1 -46.3(2) . . . . ?
C5_1 C4_1 C14_1 C17_1 20.74(18) . . . . ?
C3_1 C4_1 C14_1 C17_1 -166.80(13) . . . . ?
C5_1 C4_1 C14_1 C15_1 -95.39(15) . . . . ?
C3_1 C4_1 C14_1 C15_1 77.08(18) . . . . ?
C6_2 N2_2 C3_2 C4_2 -179.20(13) . . . . ?
C7_2 N2_2 C3_2 C4_2 0.8(2) . . . . ?
C6_2 N2_2 C3_2 C2_2 0.5(2) . . . . ?
C7_2 N2_2 C3_2 C2_2 -179.54(13) . . . . ?
C1_2 C2_2 C3_2 N2_2 179.86(13) . . . . ?
C1_2 C2_2 C3_2 C4_2 -0.44(19) . . . . ?
N2_2 C3_2 C4_2 C5_2 -179.85(13) . . . . ?
C2_2 C3_2 C4_2 C5_2 0.45(19) . . . . ?
C1_2 N1_2 C5_2 C4_2 -0.8(2) . . . . ?
Al1 N1_2 C5_2 C4_2 -172.84(10) . . . . ?
C3_2 C4_2 C5_2 N1_2 0.2(2) . . . . ?
C5_2 N1_2 C1_2 C2_2 0.77(19) . . . . ?
Al1 N1_2 C1_2 C2_2 173.16(11) . . . . ?
C3_2 C2_2 C1_2 N1_2 -0.2(2) . . . . ?
C5_3 C1_3 C2_3 C3_3 -176.50(12) . . . . ?
Al1 C1_3 C2_3 C3_3 -9.60(14) . . . . ?
C5_3 C1_3 C2_3 C7_3 1.5(2) . . . . ?
Al1 C1_3 C2_3 C7_3 168.37(10) . . . . ?
C1_3 C2_3 C3_3 C4_3 6.89(18) . . . . ?
C7_3 C2_3 C3_3 C4_3 -171.20(12) . . . . ?
C1_3 C2_3 C3_3 C9_3 -175.18(12) . . . . ?
C7_3 C2_3 C3_3 C9_3 6.74(17) . . . . ?
C2_3 C3_3 C4_3 C11_3 -179.48(11) . . . . ?
C9_3 C3_3 C4_3 C11_3 2.7(2) . . . . ?
C2_3 C3_3 C4_3 Al1 0.45(14) . . . . ?
C9_3 C3_3 C4_3 Al1 -177.41(10) . . . . ?
C2_3 C1_3 C5_3 C6_3 -143.36(13) . . . . ?
Al1 C1_3 C5_3 C6_3 53.99(18) . . . . ?
C1_3 C2_3 C7_3 C8_3 87.81(17) . . . . ?
C3_3 C2_3 C7_3 C8_3 -94.19(15) . . . . ?
C4_3 C3_3 C9_3 C10_3 86.71(16) . . . . ?
C2_3 C3_3 C9_3 C10_3 -91.15(14) . . . . ?
C3_3 C4_3 C11_3 C12_3 83.01(16) . . . . ?
Al1 C4_3 C11_3 C12_3 -96.89(14) . . . . ?
